data_4082968
loop_
_publ_author_name
'Zirakzadeh, Afrooz'
'Gro\&s, Manuela A'
'Wang, Yaping'
'Mereiter, Kurt'
'Weissensteiner, Walter'

_publ_section_title
;
 Walphos versus Biferrocene-Based Walphos Analogues in the Asymmetric
 Hydrogenation of Alkenes and Ketones.
;
_journal_issue 8
_journal_name_full Organometallics
_journal_page_first 1945
_journal_page_last 1952
_journal_paper_doi 10.1021/om401074a
_journal_volume 33
_journal_year 2014
_chemical_absolute_configuration rmad
_chemical_formula_moiety 'C46 H46 B2 Fe2 P2, C H2 Cl2 '
_chemical_formula_sum 'C47 H48 B2 Cl2 Fe2 P2'
_chemical_formula_weight 879.01
_chemical_name_common '1695 afzi666 (R,S~Fc~,S~Fc~)-2.(BH3)2.CH2Cl2'
_chemical_name_systematic
; 
(S~Fc~)-2-((R)-1-Diphenylphosphinoethyl)-(S~Fc~)-2''-diphenylphosphino-
1,1''-biferrocene P,P'' bis-borane dichloromethane solvate, 
(R,S~Fc~,S~Fc~)-2.(BH3)2.CH2Cl2
;
_space_group_IT_number 4
_symmetry_cell_setting monoclinic
_symmetry_space_group_name_Hall 'P 2yb'
_symmetry_space_group_name_H-M 'P 1 21 1'
_atom_sites_solution_hydrogens geom
_atom_sites_solution_primary direct
_atom_sites_solution_secondary difmap
_audit_creation_method SHELXL-97
_cell_angle_alpha 90.00
_cell_angle_beta 93.674(2)
_cell_angle_gamma 90.00
_cell_formula_units_Z 2
_cell_length_a 11.3173(3)
_cell_length_b 9.5521(3)
_cell_length_c 20.2125(5)
_cell_measurement_reflns_used 9286
_cell_measurement_temperature 100(2)
_cell_measurement_theta_max 29.93
_cell_measurement_theta_min 2.36
_cell_volume 2180.56(10)
_computing_cell_refinement 'Bruker SAINT'
_computing_data_collection 'Bruker APEX2'
_computing_data_reduction 'Bruker SAINT'
_computing_molecular_graphics 'Bruker SHELXTL'
_computing_publication_material 'Bruker SHELXTL'
_computing_structure_refinement 'SHELXL-97 (Sheldrick, 2008)'
_computing_structure_solution 'SHELXS-97 (Sheldrick, 2008)'
_diffrn_ambient_temperature 100(2)
_diffrn_measured_fraction_theta_full 0.997
_diffrn_measured_fraction_theta_max 0.997
_diffrn_measurement_device_type 'Bruker APEX-II CCD'
_diffrn_measurement_method '\f and \w scans'
_diffrn_radiation_monochromator graphite
_diffrn_radiation_source 'fine-focus sealed tube'
_diffrn_radiation_type MoK\a
_diffrn_radiation_wavelength 0.71073
_diffrn_reflns_av_R_equivalents 0.0391
_diffrn_reflns_av_sigmaI/netI 0.0354
_diffrn_reflns_limit_h_max 15
_diffrn_reflns_limit_h_min -15
_diffrn_reflns_limit_k_max 13
_diffrn_reflns_limit_k_min -13
_diffrn_reflns_limit_l_max 28
_diffrn_reflns_limit_l_min -28
_diffrn_reflns_number 55105
_diffrn_reflns_theta_full 30.00
_diffrn_reflns_theta_max 30.00
_diffrn_reflns_theta_min 2.01
_exptl_absorpt_coefficient_mu 0.893
_exptl_absorpt_correction_T_max 0.95
_exptl_absorpt_correction_T_min 0.82
_exptl_absorpt_correction_type multi-scan
_exptl_absorpt_process_details SADABS
_exptl_crystal_colour orange
_exptl_crystal_density_diffrn 1.339
_exptl_crystal_density_method 'not measured'
_exptl_crystal_description prism
_exptl_crystal_F_000 912
_exptl_crystal_size_max 0.60
_exptl_crystal_size_mid 0.07
_exptl_crystal_size_min 0.05
_platon_squeeze_details
;
The crystal contained disordered solvent, dichloromethane overlain
by diethyl ether in ca. 60:40 proportion. Therefore the solvent was 
squeezed with program PLATON (Spek, A.L., 2010). Listed below
are the most prominent solvent peaks identified by procedure
SQUEEZE:

TITL sq1                    R = 0.03
CELL   11.3173    9.5521   20.2125     90.00     93.67     90.00
SPGR P21
C101 0.296 0.567 0.869 !       8.18 eA-3
C102 0.887 0.113 0.050 !       6.11 eA-3
C103 0.249 0.576 0.939 !       4.43 eA-3
C104 0.143 0.574 0.917 !       4.05 eA-3
C105 0.952 0.108 0.016 !       2.97 eA-3
C106 0.972 0.753-0.004 !       1.97 eA-3
C107 0.953 0.587 0.953 !       1.79 eA-3
   Q108 0.545 0.598 0.389 !       1.49 eA-3
   Q109 0.454 0.907 0.593 !       1.31 eA-3
   Q110 0.158 0.991 0.749 !       1.22 eA-3
   Q111 0.456 0.080 0.587 !       1.21 eA-3
   Q112 0.843 0.481 0.217 !       1.01 eA-3
C113 0.689 0.929 0.137 !       0.92 eA-3
   Q114 0.158 0.766 0.787 !       0.79 eA-3
   Q115 0.844 0.253 0.256 !       0.63 eA-3
   Q116 0.453 0.996 0.594 !       0.63 eA-3
   Q117 0.532 0.838 0.613 !       0.57 eA-3
   Q118 0.158 0.233 0.659 !       0.56 eA-3
C119 0.047 0.544 0.036 !       0.51 eA-3
C120 0.097 0.584 0.846 !       0.51 eA-3
;
_refine_diff_density_max 0.427
_refine_diff_density_min -0.226
_refine_diff_density_rms 0.049
_refine_ls_abs_structure_details 'Flack H D (1983), Acta Cryst. A39, 876-881'
_refine_ls_abs_structure_Flack -0.020(6)
_refine_ls_extinction_method none
_refine_ls_goodness_of_fit_ref 1.028
_refine_ls_hydrogen_treatment constr
_refine_ls_matrix_type full
_refine_ls_number_parameters 472
_refine_ls_number_reflns 12614
_refine_ls_number_restraints 285
_refine_ls_restrained_S_all 1.016
_refine_ls_R_factor_all 0.0342
_refine_ls_R_factor_gt 0.0289
_refine_ls_shift/su_max 0.001
_refine_ls_shift/su_mean 0.000
_refine_ls_structure_factor_coef Fsqd
_refine_ls_weighting_details 'calc w=1/[\s^2^(Fo^2^)+(0.0401P)^2^+0.0000P] where P=(Fo^2^+2Fc^2^)/3'
_refine_ls_weighting_scheme calc
_refine_ls_wR_factor_gt 0.0659
_refine_ls_wR_factor_ref 0.0679
_reflns_number_gt 11510
_reflns_number_total 12614
_reflns_threshold_expression >2sigma(I)
_cod_data_source_file om401074a_si_002.cif
_cod_data_source_block 2xBH3-1695
_cod_depositor_comments
;
The following automatic conversions were performed:

'_symmetry_cell_setting' value 'Monoclinic' changed to 'monoclinic'
according to
/usr/data/users/saulius/crontab/automatic-downloads/rss-feeds/ACS/lib/dictionaries/cif_core.dic
dictionary named 'cif_core.dic' version 2.4.2 from 2011-04-26.

Automatic conversion script
Id: cif_fix_values 2281 2013-09-26 08:29:07Z andrius 

 Adding full bibliography for 4082968--4082970.cif.

 Adding full bibliography for 4082968--4082970.cif.
;
_cod_original_sg_symbol_Hall 'P 2yb  '
_cod_original_sg_symbol_H-M 'P 21   '
_cod_database_code 4082968

loop_
_symmetry_equiv_pos_as_xyz
'x, y, z'
'-x, y+1/2, -z'

loop_
_atom_site_label
_atom_site_type_symbol
_atom_site_fract_x
_atom_site_fract_y
_atom_site_fract_z
_atom_site_U_iso_or_equiv
_atom_site_adp_type
_atom_site_occupancy
_atom_site_symmetry_multiplicity
_atom_site_calc_flag
_atom_site_refinement_flags
Fe1 Fe 0.544891(18) 0.37061(2) 0.402439(10) 0.01234(5) Uani 1 1 d U
Fe2 Fe 0.840409(17) 0.50000(2) 0.231368(10) 0.01359(5) Uani 1 1 d U
P1 P 0.37068(3) 0.39913(4) 0.186994(18) 0.01274(8) Uani 1 1 d U
P2 P 0.84139(3) 0.74619(4) 0.352722(18) 0.01210(8) Uani 1 1 d U
B1 B 0.22068(17) 0.3266(2) 0.21164(10) 0.0236(4) Uani 1 1 d U
H1A H 0.1987 0.3723 0.2525 0.035 Uiso 1 1 calc R
H1B H 0.2273 0.2254 0.2189 0.035 Uiso 1 1 calc R
H1C H 0.1599 0.3453 0.1760 0.035 Uiso 1 1 calc R
B2 B 0.71546(15) 0.8656(2) 0.31696(9) 0.0183(3) Uani 1 1 d U
H2A H 0.7067 0.8543 0.2687 0.027 Uiso 1 1 calc R
H2B H 0.7345 0.9634 0.3278 0.027 Uiso 1 1 calc R
H2C H 0.6412 0.8397 0.3363 0.027 Uiso 1 1 calc R
C1 C 0.62128(12) 0.49103(17) 0.33231(6) 0.0105(2) Uani 1 1 d U
C2 C 0.51575(13) 0.42325(16) 0.30346(7) 0.0112(3) Uani 1 1 d U
C3 C 0.41879(13) 0.46539(16) 0.34110(7) 0.0128(3) Uani 1 1 d U
H3 H 0.3389 0.4358 0.3334 0.015 Uiso 1 1 calc R
C4 C 0.46182(13) 0.55882(17) 0.39189(7) 0.0137(3) Uani 1 1 d U
H4 H 0.4159 0.6030 0.4236 0.016 Uiso 1 1 calc R
C5 C 0.58610(13) 0.57428(16) 0.38675(7) 0.0127(3) Uani 1 1 d U
H5 H 0.6373 0.6305 0.4148 0.015 Uiso 1 1 calc R
C6 C 0.67003(16) 0.2363(2) 0.44385(9) 0.0273(4) Uani 1 1 d U
H6 H 0.7489 0.2256 0.4311 0.033 Uiso 1 1 calc R
C7 C 0.56979(17) 0.15904(18) 0.41818(8) 0.0220(4) Uani 1 1 d U
H7 H 0.5697 0.0880 0.3853 0.026 Uiso 1 1 calc R
C8 C 0.46988(16) 0.20723(18) 0.45063(8) 0.0206(3) Uani 1 1 d U
H8 H 0.3911 0.1738 0.4433 0.025 Uiso 1 1 calc R
C9 C 0.50810(18) 0.31369(19) 0.49577(8) 0.0240(4) Uani 1 1 d U
H9 H 0.4595 0.3644 0.5240 0.029 Uiso 1 1 calc R
C10 C 0.63195(18) 0.3314(2) 0.49147(8) 0.0283(4) Uani 1 1 d U
H10 H 0.6807 0.3961 0.5163 0.034 Uiso 1 1 calc R
C11 C 0.74475(12) 0.47079(16) 0.31531(7) 0.0116(3) Uani 1 1 d U
C12 C 0.84395(13) 0.56583(17) 0.32751(7) 0.0129(3) Uani 1 1 d U
C13 C 0.95016(13) 0.48992(19) 0.31391(7) 0.0161(3) Uani 1 1 d U
H13 H 1.0285 0.5259 0.3181 0.019 Uiso 1 1 calc R
C14 C 0.91750(14) 0.35269(18) 0.29320(7) 0.0179(3) Uani 1 1 d U
H14 H 0.9702 0.2809 0.2814 0.022 Uiso 1 1 calc R
C15 C 0.79244(14) 0.34107(16) 0.29321(7) 0.0150(3) Uani 1 1 d U
H15 H 0.7475 0.2603 0.2806 0.018 Uiso 1 1 calc R
C16 C 0.74068(15) 0.58932(19) 0.15462(7) 0.0186(3) Uani 1 1 d U
H16 H 0.6612 0.6206 0.1560 0.022 Uiso 1 1 calc R
C17 C 0.84415(17) 0.6701(2) 0.16979(8) 0.0249(4) Uani 1 1 d U
H17 H 0.8461 0.7657 0.1828 0.030 Uiso 1 1 calc R
C18 C 0.94386(16) 0.5835(2) 0.16226(9) 0.0307(5) Uani 1 1 d U
H18 H 1.0243 0.6109 0.1697 0.037 Uiso 1 1 calc R
C19 C 0.90355(17) 0.4494(2) 0.14176(8) 0.0299(4) Uani 1 1 d U
H19 H 0.9518 0.3711 0.1329 0.036 Uiso 1 1 calc R
C20 C 0.77808(16) 0.4527(2) 0.13686(8) 0.0215(4) Uani 1 1 d U
H20 H 0.7275 0.3768 0.1239 0.026 Uiso 1 1 calc R
C21 C 0.50422(12) 0.34458(16) 0.23880(7) 0.0122(3) Uani 1 1 d U
H21 H 0.5751 0.3674 0.2137 0.015 Uiso 1 1 calc R
C22 C 0.49799(15) 0.18458(17) 0.24543(8) 0.0187(3) Uani 1 1 d U
H22A H 0.5723 0.1498 0.2670 0.028 Uiso 1 1 calc R
H22B H 0.4857 0.1425 0.2013 0.028 Uiso 1 1 calc R
H22C H 0.4320 0.1594 0.2722 0.028 Uiso 1 1 calc R
C23 C 0.39957(14) 0.33904(17) 0.10413(7) 0.0166(3) Uani 1 1 d U
C24 C 0.32908(16) 0.23786(19) 0.07164(8) 0.0241(4) Uani 1 1 d U
H24 H 0.2654 0.1969 0.0932 0.029 Uiso 1 1 calc R
C25 C 0.3516(2) 0.1965(2) 0.00779(10) 0.0334(5) Uani 1 1 d U
H25 H 0.3028 0.1279 -0.0143 0.040 Uiso 1 1 calc R
C26 C 0.4450(2) 0.2549(2) -0.02383(9) 0.0340(5) Uani 1 1 d U
H26 H 0.4608 0.2254 -0.0673 0.041 Uiso 1 1 calc R
C27 C 0.51458(18) 0.3552(2) 0.00779(9) 0.0303(4) Uani 1 1 d U
H27 H 0.5786 0.3953 -0.0138 0.036 Uiso 1 1 calc R
C28 C 0.49156(15) 0.3985(2) 0.07147(8) 0.0229(4) Uani 1 1 d U
H28 H 0.5392 0.4692 0.0928 0.027 Uiso 1 1 calc R
C29 C 0.36949(14) 0.58782(17) 0.17730(7) 0.0135(3) Uani 1 1 d U
C30 C 0.28044(15) 0.64171(19) 0.13275(8) 0.0214(3) Uani 1 1 d U
H30 H 0.2255 0.5799 0.1105 0.026 Uiso 1 1 calc R
C31 C 0.27244(17) 0.7844(2) 0.12121(9) 0.0266(4) Uani 1 1 d U
H31 H 0.2117 0.8201 0.0912 0.032 Uiso 1 1 calc R
C32 C 0.35251(15) 0.8752(2) 0.15314(8) 0.0237(3) Uani 1 1 d U
H32 H 0.3469 0.9730 0.1449 0.028 Uiso 1 1 calc R
C33 C 0.44108(16) 0.82346(18) 0.19728(8) 0.0194(3) Uani 1 1 d U
H33 H 0.4961 0.8858 0.2191 0.023 Uiso 1 1 calc R
C34 C 0.44911(14) 0.68002(18) 0.20946(7) 0.0157(3) Uani 1 1 d U
H34 H 0.5094 0.6450 0.2399 0.019 Uiso 1 1 calc R
C35 C 0.85098(13) 0.74334(18) 0.44300(7) 0.0145(3) Uani 1 1 d U
C36 C 0.82003(14) 0.8643(2) 0.47658(8) 0.0200(3) Uani 1 1 d U
H36 H 0.7943 0.9453 0.4525 0.024 Uiso 1 1 calc R
C37 C 0.82713(15) 0.8657(2) 0.54567(8) 0.0258(4) Uani 1 1 d U
H37 H 0.8062 0.9481 0.5685 0.031 Uiso 1 1 calc R
C38 C 0.86400(16) 0.7494(2) 0.58110(8) 0.0262(4) Uani 1 1 d U
H38 H 0.8676 0.7512 0.6282 0.031 Uiso 1 1 calc R
C39 C 0.89610(16) 0.6291(2) 0.54817(8) 0.0257(4) Uani 1 1 d U
H39 H 0.9227 0.5490 0.5727 0.031 Uiso 1 1 calc R
C40 C 0.88918(15) 0.6259(2) 0.47895(8) 0.0207(3) Uani 1 1 d U
H40 H 0.9106 0.5434 0.4564 0.025 Uiso 1 1 calc R
C41 C 0.98467(13) 0.81460(18) 0.33264(8) 0.0160(3) Uani 1 1 d U
C42 C 0.98898(16) 0.91559(19) 0.28298(9) 0.0227(4) Uani 1 1 d U
H42 H 0.9178 0.9474 0.2604 0.027 Uiso 1 1 calc R
C43 C 1.09733(17) 0.9698(2) 0.26653(9) 0.0308(4) Uani 1 1 d U
H43 H 1.1000 1.0391 0.2329 0.037 Uiso 1 1 calc R
C44 C 1.20103(17) 0.9231(2) 0.29887(10) 0.0322(5) Uani 1 1 d U
H44 H 1.2749 0.9597 0.2871 0.039 Uiso 1 1 calc R
C45 C 1.19794(15) 0.8235(2) 0.34822(9) 0.0274(4) Uani 1 1 d U
H45 H 1.2697 0.7914 0.3701 0.033 Uiso 1 1 calc R
C46 C 1.08997(14) 0.7699(2) 0.36599(8) 0.0208(3) Uani 1 1 d U
H46 H 1.0879 0.7031 0.4007 0.025 Uiso 1 1 calc R

loop_
_atom_site_aniso_label
_atom_site_aniso_U_11
_atom_site_aniso_U_22
_atom_site_aniso_U_33
_atom_site_aniso_U_23
_atom_site_aniso_U_13
_atom_site_aniso_U_12
Fe1 0.01770(10) 0.00998(11) 0.00948(9) 0.00235(8) 0.00190(7) -0.00017(8)
Fe2 0.01299(9) 0.01655(12) 0.01138(9) -0.00179(9) 0.00190(7) 0.00161(9)
P1 0.01493(17) 0.0109(2) 0.01221(16) -0.00026(14) -0.00047(13) -0.00149(14)
P2 0.01376(17) 0.00985(19) 0.01269(16) -0.00024(14) 0.00081(13) -0.00073(14)
B1 0.0162(8) 0.0257(11) 0.0288(10) 0.0051(8) 0.0001(7) -0.0078(7)
B2 0.0189(8) 0.0154(9) 0.0205(8) -0.0008(7) 0.0014(6) 0.0016(7)
C1 0.0146(6) 0.0077(7) 0.0094(6) 0.0012(5) 0.0017(4) 0.0002(6)
C2 0.0163(7) 0.0066(7) 0.0108(6) 0.0017(5) 0.0013(5) 0.0010(5)
C3 0.0143(6) 0.0124(8) 0.0120(6) 0.0006(5) 0.0020(5) -0.0002(5)
C4 0.0179(7) 0.0107(7) 0.0128(6) 0.0001(5) 0.0041(5) 0.0006(6)
C5 0.0181(7) 0.0081(7) 0.0117(6) 0.0005(5) 0.0001(5) -0.0019(6)
C6 0.0252(8) 0.0300(11) 0.0269(9) 0.0183(8) 0.0024(7) 0.0054(8)
C7 0.0379(9) 0.0105(8) 0.0181(7) 0.0065(6) 0.0046(7) 0.0044(7)
C8 0.0267(8) 0.0143(8) 0.0213(8) 0.0095(6) 0.0051(6) -0.0010(6)
C9 0.0437(10) 0.0174(9) 0.0117(7) 0.0041(6) 0.0079(7) 0.0010(8)
C10 0.0436(11) 0.0232(11) 0.0165(8) 0.0096(7) -0.0113(7) -0.0063(8)
C11 0.0144(6) 0.0110(8) 0.0092(6) 0.0003(5) 0.0000(5) 0.0014(5)
C12 0.0140(7) 0.0131(8) 0.0116(6) 0.0001(5) 0.0010(5) 0.0017(6)
C13 0.0141(6) 0.0178(8) 0.0160(6) -0.0016(6) -0.0013(5) 0.0043(6)
C14 0.0181(7) 0.0162(9) 0.0192(7) -0.0049(6) -0.0014(5) 0.0058(6)
C15 0.0195(7) 0.0093(8) 0.0158(7) -0.0019(5) -0.0015(5) 0.0015(5)
C16 0.0220(8) 0.0219(9) 0.0117(6) 0.0025(6) 0.0005(6) 0.0035(7)
C17 0.0340(9) 0.0258(10) 0.0152(7) 0.0039(7) 0.0032(7) -0.0073(8)
C18 0.0227(9) 0.0518(14) 0.0186(8) 0.0047(8) 0.0089(7) -0.0060(8)
C19 0.0297(9) 0.0444(13) 0.0164(8) -0.0034(8) 0.0068(7) 0.0110(8)
C20 0.0284(9) 0.0241(10) 0.0119(7) -0.0047(6) -0.0003(6) 0.0030(7)
C21 0.0143(6) 0.0107(8) 0.0114(6) -0.0009(5) -0.0006(5) -0.0001(5)
C22 0.0273(8) 0.0094(8) 0.0186(7) -0.0022(6) -0.0055(6) -0.0002(6)
C23 0.0229(7) 0.0134(9) 0.0128(6) -0.0011(5) -0.0048(5) 0.0024(6)
C24 0.0350(9) 0.0153(9) 0.0215(8) -0.0014(7) -0.0017(7) -0.0037(7)
C25 0.0527(12) 0.0217(11) 0.0251(9) -0.0108(8) -0.0039(8) -0.0092(9)
C26 0.0555(13) 0.0297(11) 0.0170(8) -0.0102(8) 0.0032(8) -0.0001(10)
C27 0.0390(10) 0.0321(12) 0.0204(8) -0.0043(8) 0.0070(7) -0.0040(9)
C28 0.0273(8) 0.0237(10) 0.0174(7) -0.0041(7) 0.0000(6) -0.0022(7)
C29 0.0171(7) 0.0111(8) 0.0126(6) -0.0001(5) 0.0026(5) 0.0016(6)
C30 0.0245(8) 0.0179(9) 0.0212(8) -0.0003(7) -0.0037(6) 0.0021(7)
C31 0.0303(9) 0.0228(10) 0.0257(9) 0.0048(7) -0.0046(7) 0.0078(7)
C32 0.0353(9) 0.0136(8) 0.0223(7) 0.0032(7) 0.0019(6) 0.0045(8)
C33 0.0273(8) 0.0124(8) 0.0187(7) 0.0015(6) 0.0018(6) -0.0021(6)
C34 0.0196(7) 0.0150(8) 0.0126(6) 0.0001(6) 0.0015(5) 0.0013(6)
C35 0.0144(6) 0.0165(8) 0.0127(6) -0.0007(6) 0.0004(5) -0.0032(6)
C36 0.0232(7) 0.0167(8) 0.0204(7) -0.0022(7) 0.0034(6) -0.0029(7)
C37 0.0311(9) 0.0261(10) 0.0207(7) -0.0104(8) 0.0059(6) -0.0067(8)
C38 0.0292(9) 0.0364(11) 0.0130(7) -0.0033(7) 0.0005(6) -0.0116(8)
C39 0.0296(9) 0.0273(10) 0.0196(8) 0.0029(7) -0.0038(7) -0.0017(8)
C40 0.0261(8) 0.0178(9) 0.0179(7) 0.0008(6) -0.0005(6) 0.0005(7)
C41 0.0172(7) 0.0142(8) 0.0169(7) -0.0046(6) 0.0035(5) -0.0033(6)
C42 0.0244(8) 0.0200(9) 0.0241(8) -0.0004(7) 0.0040(6) -0.0071(7)
C43 0.0354(10) 0.0302(12) 0.0280(9) -0.0002(8) 0.0106(7) -0.0153(8)
C44 0.0250(9) 0.0393(12) 0.0338(10) -0.0125(9) 0.0143(8) -0.0157(8)
C45 0.0181(8) 0.0338(11) 0.0306(9) -0.0149(8) 0.0033(7) -0.0040(7)
C46 0.0186(7) 0.0219(9) 0.0219(8) -0.0065(7) 0.0017(6) -0.0028(6)

loop_
_atom_type_symbol
_atom_type_description
_atom_type_scat_dispersion_real
_atom_type_scat_dispersion_imag
_atom_type_scat_source
C C 0.0033 0.0016 'International Tables Vol C Tables 4.2.6.8 and 6.1.1.4'
H H 0.0000 0.0000 'International Tables Vol C Tables 4.2.6.8 and 6.1.1.4'
B B 0.0013 0.0007 'International Tables Vol C Tables 4.2.6.8 and 6.1.1.4'
P P 0.1023 0.0942 'International Tables Vol C Tables 4.2.6.8 and 6.1.1.4'
Cl Cl 0.1484 0.1585 'International Tables Vol C Tables 4.2.6.8 and 6.1.1.4'
Fe Fe 0.3463 0.8444 'International Tables Vol C Tables 4.2.6.8 and 6.1.1.4'

loop_
_geom_angle_atom_site_label_1
_geom_angle_atom_site_label_2
_geom_angle_atom_site_label_3
_geom_angle
C10 Fe1 C5 102.23(7)
C10 Fe1 C9 40.92(8)
C5 Fe1 C9 117.66(7)
C10 Fe1 C4 116.79(7)
C5 Fe1 C4 41.04(6)
C9 Fe1 C4 102.30(7)
C10 Fe1 C3 154.27(7)
C5 Fe1 C3 68.83(6)
C9 Fe1 C3 120.38(7)
C4 Fe1 C3 40.86(6)
C10 Fe1 C6 40.47(8)
C5 Fe1 C6 120.27(7)
C9 Fe1 C6 68.32(7)
C4 Fe1 C6 154.02(7)
C3 Fe1 C6 164.50(7)
C10 Fe1 C8 68.35(7)
C5 Fe1 C8 155.38(7)
C9 Fe1 C8 40.55(7)
C4 Fe1 C8 121.30(7)
C3 Fe1 C8 109.34(7)
C6 Fe1 C8 68.04(7)
C10 Fe1 C1 120.80(7)
C5 Fe1 C1 41.07(6)
C9 Fe1 C1 155.37(7)
C4 Fe1 C1 69.24(6)
C3 Fe1 C1 69.02(6)
C6 Fe1 C1 108.75(6)
C8 Fe1 C1 163.07(7)
C10 Fe1 C7 68.21(8)
C5 Fe1 C7 158.85(7)
C9 Fe1 C7 68.20(7)
C4 Fe1 C7 160.07(7)
C3 Fe1 C7 127.71(7)
C6 Fe1 C7 40.50(8)
C8 Fe1 C7 40.37(7)
C1 Fe1 C7 126.48(6)
C10 Fe1 C2 160.09(7)
C5 Fe1 C2 68.90(6)
C9 Fe1 C2 158.98(7)
C4 Fe1 C2 68.88(6)
C3 Fe1 C2 40.79(6)
C6 Fe1 C2 127.61(7)
C8 Fe1 C2 126.78(7)
C1 Fe1 C2 41.08(5)
C7 Fe1 C2 113.52(6)
C13 Fe2 C12 41.72(6)
C13 Fe2 C14 40.90(7)
C12 Fe2 C14 69.37(6)
C13 Fe2 C18 103.58(7)
C12 Fe2 C18 123.65(7)
C14 Fe2 C18 116.55(7)
C13 Fe2 C20 156.87(7)
C12 Fe2 C20 160.51(6)
C14 Fe2 C20 121.90(7)
C18 Fe2 C20 68.01(8)
C13 Fe2 C16 158.07(7)
C12 Fe2 C16 124.75(6)
C14 Fe2 C16 161.03(7)
C18 Fe2 C16 68.34(7)
C20 Fe2 C16 40.78(7)
C13 Fe2 C19 119.28(7)
C12 Fe2 C19 158.24(7)
C14 Fe2 C19 102.67(7)
C18 Fe2 C19 40.43(9)
C20 Fe2 C19 40.54(7)
C16 Fe2 C19 68.56(7)
C13 Fe2 C17 120.31(7)
C12 Fe2 C17 109.53(7)
C14 Fe2 C17 153.42(7)
C18 Fe2 C17 40.49(8)
C20 Fe2 C17 68.09(7)
C16 Fe2 C17 40.57(7)
C19 Fe2 C17 68.15(8)
C13 Fe2 C15 68.62(7)
C12 Fe2 C15 68.86(6)
C14 Fe2 C15 40.50(6)
C18 Fe2 C15 152.56(8)
C20 Fe2 C15 108.39(7)
C16 Fe2 C15 127.82(6)
C19 Fe2 C15 118.88(7)
C17 Fe2 C15 165.69(7)
C13 Fe2 C11 69.24(6)
C12 Fe2 C11 41.17(6)
C14 Fe2 C11 68.53(6)
C18 Fe2 C11 163.27(7)
C20 Fe2 C11 124.32(7)
C16 Fe2 C11 112.47(6)
C19 Fe2 C11 156.28(8)
C17 Fe2 C11 129.14(7)
C15 Fe2 C11 40.43(6)
C29 P1 C23 102.39(7)
C29 P1 C21 109.88(7)
C23 P1 C21 104.05(7)
C29 P1 B1 112.62(9)
C23 P1 B1 109.72(8)
C21 P1 B1 116.85(8)
C12 P2 C41 104.50(7)
C12 P2 C35 105.59(7)
C41 P2 C35 103.44(7)
C12 P2 B2 119.04(8)
C41 P2 B2 110.60(8)
C35 P2 B2 112.29(8)
P1 B1 H1A 109.5
P1 B1 H1B 109.5
H1A B1 H1B 109.5
P1 B1 H1C 109.5
H1A B1 H1C 109.5
H1B B1 H1C 109.5
P2 B2 H2A 109.5
P2 B2 H2B 109.5
H2A B2 H2B 109.5
P2 B2 H2C 109.5
H2A B2 H2C 109.5
H2B B2 H2C 109.5
C5 C1 C2 107.13(12)
C5 C1 C11 124.46(13)
C2 C1 C11 128.15(13)
C5 C1 Fe1 68.41(8)
C2 C1 Fe1 69.85(8)
C11 C1 Fe1 122.27(10)
C3 C2 C1 107.50(12)
C3 C2 C21 125.06(13)
C1 C2 C21 126.59(12)
C3 C2 Fe1 68.58(8)
C1 C2 Fe1 69.08(8)
C21 C2 Fe1 135.85(11)
C4 C3 C2 108.73(13)
C4 C3 Fe1 69.28(9)
C2 C3 Fe1 70.63(8)
C4 C3 H3 125.6
C2 C3 H3 125.6
Fe1 C3 H3 126.0
C3 C4 C5 107.84(13)
C3 C4 Fe1 69.86(9)
C5 C4 Fe1 69.35(9)
C3 C4 H4 126.1
C5 C4 H4 126.1
Fe1 C4 H4 126.3
C4 C5 C1 108.80(13)
C4 C5 Fe1 69.61(9)
C1 C5 Fe1 70.52(9)
C4 C5 H5 125.6
C1 C5 H5 125.6
Fe1 C5 H5 125.9
C10 C6 C7 108.14(16)
C10 C6 Fe1 69.03(10)
C7 C6 Fe1 70.24(10)
C10 C6 H6 125.9
C7 C6 H6 125.9
Fe1 C6 H6 126.4
C8 C7 C6 107.66(16)
C8 C7 Fe1 69.42(10)
C6 C7 Fe1 69.27(10)
C8 C7 H7 126.2
C6 C7 H7 126.2
Fe1 C7 H7 126.7
C9 C8 C7 108.14(16)
C9 C8 Fe1 68.96(9)
C7 C8 Fe1 70.21(9)
C9 C8 H8 125.9
C7 C8 H8 125.9
Fe1 C8 H8 126.5
C8 C9 C10 107.96(16)
C8 C9 Fe1 70.49(9)
C10 C9 Fe1 69.48(9)
C8 C9 H9 126.0
C10 C9 H9 126.0
Fe1 C9 H9 125.6
C6 C10 C9 108.10(16)
C6 C10 Fe1 70.51(10)
C9 C10 Fe1 69.60(10)
C6 C10 H10 125.9
C9 C10 H10 125.9
Fe1 C10 H10 125.5
C15 C11 C12 106.89(12)
C15 C11 C1 124.59(14)
C12 C11 C1 127.80(13)
C15 C11 Fe2 68.74(8)
C12 C11 Fe2 67.62(8)
C1 C11 Fe2 136.11(10)
C13 C12 C11 107.30(14)
C13 C12 P2 124.31(12)
C11 C12 P2 128.37(11)
C13 C12 Fe2 68.29(8)
C11 C12 Fe2 71.21(8)
P2 C12 Fe2 124.45(8)
C14 C13 C12 108.41(13)
C14 C13 Fe2 70.42(8)
C12 C13 Fe2 69.99(8)
C14 C13 H13 125.8
C12 C13 H13 125.8
Fe2 C13 H13 125.4
C13 C14 C15 108.26(13)
C13 C14 Fe2 68.68(9)
C15 C14 Fe2 70.54(9)
C13 C14 H14 125.9
C15 C14 H14 125.9
Fe2 C14 H14 126.5
C14 C15 C11 109.12(14)
C14 C15 Fe2 68.97(9)
C11 C15 Fe2 70.83(8)
C14 C15 H15 125.4
C11 C15 H15 125.4
Fe2 C15 H15 126.3
C17 C16 C20 107.34(15)
C17 C16 Fe2 69.84(10)
C20 C16 Fe2 69.56(9)
C17 C16 H16 126.3
C20 C16 H16 126.3
Fe2 C16 H16 125.8
C18 C17 C16 108.15(17)
C18 C17 Fe2 69.48(11)
C16 C17 Fe2 69.59(10)
C18 C17 H17 125.9
C16 C17 H17 125.9
Fe2 C17 H17 126.6
C19 C18 C17 108.47(16)
C19 C18 Fe2 70.00(11)
C17 C18 Fe2 70.04(10)
C19 C18 H18 125.8
C17 C18 H18 125.8
Fe2 C18 H18 125.8
C18 C19 C20 107.66(17)
C18 C19 Fe2 69.57(10)
C20 C19 Fe2 69.61(9)
C18 C19 H19 126.2
C20 C19 H19 126.2
Fe2 C19 H19 126.2
C19 C20 C16 108.38(16)
C19 C20 Fe2 69.84(10)
C16 C20 Fe2 69.66(9)
C19 C20 H20 125.8
C16 C20 H20 125.8
Fe2 C20 H20 126.3
C2 C21 C22 115.00(12)
C2 C21 P1 111.80(10)
C22 C21 P1 106.74(10)
C2 C21 H21 107.7
C22 C21 H21 107.7
P1 C21 H21 107.7
C21 C22 H22A 109.5
C21 C22 H22B 109.5
H22A C22 H22B 109.5
C21 C22 H22C 109.5
H22A C22 H22C 109.5
H22B C22 H22C 109.5
C28 C23 C24 118.97(15)
C28 C23 P1 119.52(12)
C24 C23 P1 121.48(13)
C25 C24 C23 120.17(17)
C25 C24 H24 119.9
C23 C24 H24 119.9
C26 C25 C24 120.30(17)
C26 C25 H25 119.8
C24 C25 H25 119.8
C27 C26 C25 119.84(17)
C27 C26 H26 120.1
C25 C26 H26 120.1
C26 C27 C28 120.16(18)
C26 C27 H27 119.9
C28 C27 H27 119.9
C23 C28 C27 120.55(17)
C23 C28 H28 119.7
C27 C28 H28 119.7
C34 C29 C30 118.94(15)
C34 C29 P1 125.36(12)
C30 C29 P1 115.69(13)
C31 C30 C29 120.33(17)
C31 C30 H30 119.8
C29 C30 H30 119.8
C32 C31 C30 120.29(17)
C32 C31 H31 119.9
C30 C31 H31 119.9
C31 C32 C33 120.04(18)
C31 C32 H32 120.0
C33 C32 H32 120.0
C32 C33 C34 119.95(17)
C32 C33 H33 120.0
C34 C33 H33 120.0
C29 C34 C33 120.44(15)
C29 C34 H34 119.8
C33 C34 H34 119.8
C40 C35 C36 119.54(14)
C40 C35 P2 122.16(13)
C36 C35 P2 118.29(12)
C37 C36 C35 119.67(17)
C37 C36 H36 120.2
C35 C36 H36 120.2
C38 C37 C36 120.73(18)
C38 C37 H37 119.6
C36 C37 H37 119.6
C37 C38 C39 120.01(15)
C37 C38 H38 120.0
C39 C38 H38 120.0
C38 C39 C40 119.92(18)
C38 C39 H39 120.0
C40 C39 H39 120.0
C35 C40 C39 120.11(17)
C35 C40 H40 119.9
C39 C40 H40 119.9
C42 C41 C46 119.34(15)
C42 C41 P2 118.82(12)
C46 C41 P2 121.84(13)
C43 C42 C41 120.10(17)
C43 C42 H42 120.0
C41 C42 H42 120.0
C44 C43 C42 120.15(18)
C44 C43 H43 119.9
C42 C43 H43 119.9
C43 C44 C45 120.31(17)
C43 C44 H44 119.8
C45 C44 H44 119.8
C44 C45 C46 120.19(18)
C44 C45 H45 119.9
C46 C45 H45 119.9
C45 C46 C41 119.88(17)
C45 C46 H46 120.1
C41 C46 H46 120.1

loop_
_geom_bond_atom_site_label_1
_geom_bond_atom_site_label_2
_geom_bond_distance
Fe1 C10 2.0302(17)
Fe1 C5 2.0303(15)
Fe1 C9 2.0318(16)
Fe1 C4 2.0337(16)
Fe1 C3 2.0413(15)
Fe1 C6 2.0496(18)
Fe1 C8 2.0521(16)
Fe1 C1 2.0584(14)
Fe1 C7 2.0624(17)
Fe1 C2 2.0687(14)
Fe2 C13 2.0174(14)
Fe2 C12 2.0404(15)
Fe2 C14 2.0404(16)
Fe2 C18 2.0415(18)
Fe2 C20 2.0441(16)
Fe2 C16 2.0455(16)
Fe2 C19 2.0471(17)
Fe2 C17 2.0488(18)
Fe2 C15 2.0612(16)
Fe2 C11 2.0890(14)
P1 C29 1.8130(16)
P1 C23 1.8199(15)
P1 C21 1.8572(14)
P1 B1 1.9283(19)
P2 C12 1.7974(17)
P2 C41 1.8182(16)
P2 C35 1.8212(15)
P2 B2 1.9293(19)
B1 H1A 0.9800
B1 H1B 0.9800
B1 H1C 0.9800
B2 H2A 0.9800
B2 H2B 0.9800
B2 H2C 0.9800
C1 C5 1.435(2)
C1 C2 1.448(2)
C1 C11 1.4729(19)
C2 C3 1.432(2)
C2 C21 1.506(2)
C3 C4 1.422(2)
C3 H3 0.9500
C4 C5 1.425(2)
C4 H4 0.9500
C5 H5 0.9500
C6 C10 1.411(3)
C6 C7 1.423(3)
C6 H6 0.9500
C7 C8 1.420(2)
C7 H7 0.9500
C8 C9 1.415(3)
C8 H8 0.9500
C9 C10 1.420(3)
C9 H9 0.9500
C10 H10 0.9500
C11 C15 1.434(2)
C11 C12 1.453(2)
C12 C13 1.445(2)
C13 C14 1.418(2)
C13 H13 0.9500
C14 C15 1.420(2)
C14 H14 0.9500
C15 H15 0.9500
C16 C17 1.419(2)
C16 C20 1.425(2)
C16 H16 0.9500
C17 C18 1.415(3)
C17 H17 0.9500
C18 C19 1.413(3)
C18 H18 0.9500
C19 C20 1.417(3)
C19 H19 0.9500
C20 H20 0.9500
C21 C22 1.536(2)
C21 H21 1.0000
C22 H22A 0.9800
C22 H22B 0.9800
C22 H22C 0.9800
C23 C28 1.389(2)
C23 C24 1.391(2)
C24 C25 1.389(3)
C24 H24 0.9500
C25 C26 1.387(3)
C25 H25 0.9500
C26 C27 1.372(3)
C26 H26 0.9500
C27 C28 1.392(2)
C27 H27 0.9500
C28 H28 0.9500
C29 C34 1.391(2)
C29 C30 1.405(2)
C30 C31 1.385(3)
C30 H30 0.9500
C31 C32 1.384(3)
C31 H31 0.9500
C32 C33 1.389(2)
C32 H32 0.9500
C33 C34 1.394(2)
C33 H33 0.9500
C34 H34 0.9500
C35 C40 1.390(2)
C35 C36 1.396(2)
C36 C37 1.394(2)
C36 H36 0.9500
C37 C38 1.373(3)
C37 H37 0.9500
C38 C39 1.388(3)
C38 H38 0.9500
C39 C40 1.397(2)
C39 H39 0.9500
C40 H40 0.9500
C41 C42 1.395(2)
C41 C46 1.398(2)
C42 C43 1.391(2)
C42 H42 0.9500
C43 C44 1.380(3)
C43 H43 0.9500
C44 C45 1.381(3)
C44 H44 0.9500
C45 C46 1.393(2)
C45 H45 0.9500
C46 H46 0.9500

loop_
_geom_torsion_atom_site_label_1
_geom_torsion_atom_site_label_2
_geom_torsion_atom_site_label_3
_geom_torsion_atom_site_label_4
_geom_torsion
C10 Fe1 C1 C5 -72.02(11)
C9 Fe1 C1 C5 -36.2(2)
C4 Fe1 C1 C5 37.56(9)
C3 Fe1 C1 C5 81.44(9)
C6 Fe1 C1 C5 -114.88(10)
C8 Fe1 C1 C5 169.1(2)
C7 Fe1 C1 C5 -156.48(9)
C2 Fe1 C1 C5 118.85(12)
C10 Fe1 C1 C2 169.12(10)
C5 Fe1 C1 C2 -118.85(12)
C9 Fe1 C1 C2 -155.02(16)
C4 Fe1 C1 C2 -81.29(9)
C3 Fe1 C1 C2 -37.42(8)
C6 Fe1 C1 C2 126.26(10)
C8 Fe1 C1 C2 50.2(2)
C7 Fe1 C1 C2 84.67(11)
C10 Fe1 C1 C11 46.00(15)
C5 Fe1 C1 C11 118.02(15)
C9 Fe1 C1 C11 81.9(2)
C4 Fe1 C1 C11 155.58(13)
C3 Fe1 C1 C11 -160.54(13)
C6 Fe1 C1 C11 3.14(14)
C8 Fe1 C1 C11 -72.9(3)
C7 Fe1 C1 C11 -38.46(15)
C2 Fe1 C1 C11 -123.13(16)
C5 C1 C2 C3 -0.49(16)
C11 C1 C2 C3 173.74(14)
Fe1 C1 C2 C3 57.96(10)
C5 C1 C2 C21 169.25(14)
C11 C1 C2 C21 -16.5(2)
Fe1 C1 C2 C21 -132.29(15)
C5 C1 C2 Fe1 -58.45(10)
C11 C1 C2 Fe1 115.78(15)
C10 Fe1 C2 C3 -148.1(2)
C5 Fe1 C2 C3 -81.63(10)
C9 Fe1 C2 C3 30.9(2)
C4 Fe1 C2 C3 -37.49(9)
C6 Fe1 C2 C3 165.74(10)
C8 Fe1 C2 C3 76.51(11)
C1 Fe1 C2 C3 -119.72(12)
C7 Fe1 C2 C3 121.10(10)
C10 Fe1 C2 C1 -28.4(2)
C5 Fe1 C2 C1 38.08(9)
C9 Fe1 C2 C1 150.62(18)
C4 Fe1 C2 C1 82.23(9)
C3 Fe1 C2 C1 119.72(12)
C6 Fe1 C2 C1 -74.54(12)
C8 Fe1 C2 C1 -163.77(9)
C7 Fe1 C2 C1 -119.18(10)
C10 Fe1 C2 C21 93.1(3)
C5 Fe1 C2 C21 159.57(16)
C9 Fe1 C2 C21 -87.9(2)
C4 Fe1 C2 C21 -156.29(16)
C3 Fe1 C2 C21 -118.80(18)
C6 Fe1 C2 C21 46.94(18)
C8 Fe1 C2 C21 -42.29(18)
C1 Fe1 C2 C21 121.49(18)
C7 Fe1 C2 C21 2.31(17)
C1 C2 C3 C4 0.72(17)
C21 C2 C3 C4 -169.22(14)
Fe1 C2 C3 C4 58.99(11)
C1 C2 C3 Fe1 -58.27(10)
C21 C2 C3 Fe1 131.78(15)
C10 Fe1 C3 C4 35.76(19)
C5 Fe1 C3 C4 -37.95(9)
C9 Fe1 C3 C4 72.53(11)
C6 Fe1 C3 C4 -166.7(2)
C8 Fe1 C3 C4 115.84(9)
C1 Fe1 C3 C4 -82.12(9)
C7 Fe1 C3 C4 157.32(9)
C2 Fe1 C3 C4 -119.79(12)
C10 Fe1 C3 C2 155.55(15)
C5 Fe1 C3 C2 81.84(9)
C9 Fe1 C3 C2 -167.67(9)
C4 Fe1 C3 C2 119.79(12)
C6 Fe1 C3 C2 -46.9(3)
C8 Fe1 C3 C2 -124.37(9)
C1 Fe1 C3 C2 37.67(9)
C7 Fe1 C3 C2 -82.89(11)
C2 C3 C4 C5 -0.67(17)
Fe1 C3 C4 C5 59.16(10)
C2 C3 C4 Fe1 -59.83(10)
C10 Fe1 C4 C3 -163.49(9)
C5 Fe1 C4 C3 119.14(12)
C9 Fe1 C4 C3 -122.62(10)
C6 Fe1 C4 C3 171.93(14)
C8 Fe1 C4 C3 -83.66(10)
C1 Fe1 C4 C3 81.55(9)
C7 Fe1 C4 C3 -63.5(2)
C2 Fe1 C4 C3 37.43(8)
C10 Fe1 C4 C5 77.37(10)
C9 Fe1 C4 C5 118.24(10)
C3 Fe1 C4 C5 -119.14(12)
C6 Fe1 C4 C5 52.79(18)
C8 Fe1 C4 C5 157.20(9)
C1 Fe1 C4 C5 -37.59(8)
C7 Fe1 C4 C5 177.33(17)
C2 Fe1 C4 C5 -81.72(9)
C3 C4 C5 C1 0.36(17)
Fe1 C4 C5 C1 59.84(11)
C3 C4 C5 Fe1 -59.48(11)
C2 C1 C5 C4 0.08(17)
C11 C1 C5 C4 -174.42(14)
Fe1 C1 C5 C4 -59.28(10)
C2 C1 C5 Fe1 59.36(10)
C11 C1 C5 Fe1 -115.14(14)
C10 Fe1 C5 C4 -116.97(10)
C9 Fe1 C5 C4 -76.37(11)
C3 Fe1 C5 C4 37.79(8)
C6 Fe1 C5 C4 -156.18(9)
C8 Fe1 C5 C4 -52.64(18)
C1 Fe1 C5 C4 119.75(12)
C7 Fe1 C5 C4 -177.48(16)
C2 Fe1 C5 C4 81.67(9)
C10 Fe1 C5 C1 123.28(10)
C9 Fe1 C5 C1 163.88(9)
C4 Fe1 C5 C1 -119.75(12)
C3 Fe1 C5 C1 -81.96(9)
C6 Fe1 C5 C1 84.07(10)
C8 Fe1 C5 C1 -172.39(14)
C7 Fe1 C5 C1 62.8(2)
C2 Fe1 C5 C1 -38.08(8)
C5 Fe1 C6 C10 72.17(12)
C9 Fe1 C6 C10 -38.10(11)
C4 Fe1 C6 C10 34.9(2)
C3 Fe1 C6 C10 -165.2(2)
C8 Fe1 C6 C10 -81.94(12)
C1 Fe1 C6 C10 115.81(11)
C7 Fe1 C6 C10 -119.48(15)
C2 Fe1 C6 C10 157.78(10)
C10 Fe1 C6 C7 119.48(15)
C5 Fe1 C6 C7 -168.35(9)
C9 Fe1 C6 C7 81.38(11)
C4 Fe1 C6 C7 154.39(13)
C3 Fe1 C6 C7 -45.7(3)
C8 Fe1 C6 C7 37.55(10)
C1 Fe1 C6 C7 -124.71(10)
C2 Fe1 C6 C7 -82.74(12)
C10 C6 C7 C8 -0.21(19)
Fe1 C6 C7 C8 -59.02(11)
C10 C6 C7 Fe1 58.80(12)
C10 Fe1 C7 C8 81.76(12)
C5 Fe1 C7 C8 148.13(16)
C9 Fe1 C7 C8 37.53(11)
C4 Fe1 C7 C8 -27.0(2)
C3 Fe1 C7 C8 -74.76(12)
C6 Fe1 C7 C8 119.24(14)
C1 Fe1 C7 C8 -165.27(9)
C2 Fe1 C7 C8 -119.75(10)
C10 Fe1 C7 C6 -37.48(11)
C5 Fe1 C7 C6 28.9(2)
C9 Fe1 C7 C6 -81.71(11)
C4 Fe1 C7 C6 -146.25(17)
C3 Fe1 C7 C6 166.00(10)
C8 Fe1 C7 C6 -119.24(14)
C1 Fe1 C7 C6 75.49(12)
C2 Fe1 C7 C6 121.01(10)
C6 C7 C8 C9 0.21(19)
Fe1 C7 C8 C9 -58.70(12)
C6 C7 C8 Fe1 58.92(11)
C10 Fe1 C8 C9 38.14(12)
C5 Fe1 C8 C9 -33.3(2)
C4 Fe1 C8 C9 -70.90(12)
C3 Fe1 C8 C9 -114.46(11)
C6 Fe1 C8 C9 81.87(12)
C1 Fe1 C8 C9 164.14(19)
C7 Fe1 C8 C9 119.53(16)
C2 Fe1 C8 C9 -156.78(11)
C10 Fe1 C8 C7 -81.40(12)
C5 Fe1 C8 C7 -152.79(14)
C9 Fe1 C8 C7 -119.53(15)
C4 Fe1 C8 C7 169.56(10)
C3 Fe1 C8 C7 126.00(10)
C6 Fe1 C8 C7 -37.66(11)
C1 Fe1 C8 C7 44.6(3)
C2 Fe1 C8 C7 83.68(12)
C7 C8 C9 C10 -0.13(19)
Fe1 C8 C9 C10 -59.62(11)
C7 C8 C9 Fe1 59.48(11)
C10 Fe1 C9 C8 -118.81(16)
C5 Fe1 C9 C8 165.05(10)
C4 Fe1 C9 C8 124.27(11)
C3 Fe1 C9 C8 84.57(12)
C6 Fe1 C9 C8 -81.12(12)
C1 Fe1 C9 C8 -168.99(14)
C7 Fe1 C9 C8 -37.37(11)
C2 Fe1 C9 C8 61.7(2)
C5 Fe1 C9 C10 -76.14(12)
C4 Fe1 C9 C10 -116.92(11)
C3 Fe1 C9 C10 -156.62(11)
C6 Fe1 C9 C10 37.69(12)
C8 Fe1 C9 C10 118.81(16)
C1 Fe1 C9 C10 -50.2(2)
C7 Fe1 C9 C10 81.44(12)
C2 Fe1 C9 C10 -179.50(17)
C7 C6 C10 C9 0.13(19)
Fe1 C6 C10 C9 59.68(12)
C7 C6 C10 Fe1 -59.55(12)
C8 C9 C10 C6 0.00(19)
Fe1 C9 C10 C6 -60.25(12)
C8 C9 C10 Fe1 60.26(11)
C5 Fe1 C10 C6 -122.73(11)
C9 Fe1 C10 C6 118.90(16)
C4 Fe1 C10 C6 -163.69(10)
C3 Fe1 C10 C6 170.95(14)
C8 Fe1 C10 C6 81.11(12)
C1 Fe1 C10 C6 -82.97(12)
C7 Fe1 C10 C6 37.50(11)
C2 Fe1 C10 C6 -61.6(2)
C5 Fe1 C10 C9 118.37(11)
C4 Fe1 C10 C9 77.40(12)
C3 Fe1 C10 C9 52.0(2)
C6 Fe1 C10 C9 -118.90(16)
C8 Fe1 C10 C9 -37.80(11)
C1 Fe1 C10 C9 158.12(10)
C7 Fe1 C10 C9 -81.40(12)
C2 Fe1 C10 C9 179.47(18)
C5 C1 C11 C15 140.68(16)
C2 C1 C11 C15 -32.6(2)
Fe1 C1 C11 C15 56.10(17)
C5 C1 C11 C12 -28.3(2)
C2 C1 C11 C12 158.44(15)
Fe1 C1 C11 C12 -112.83(16)
C5 C1 C11 Fe2 -124.65(15)
C2 C1 C11 Fe2 62.0(2)
Fe1 C1 C11 Fe2 150.77(10)
C13 Fe2 C11 C15 -81.01(10)
C12 Fe2 C11 C15 -119.82(12)
C14 Fe2 C11 C15 -37.03(9)
C18 Fe2 C11 C15 -148.1(2)
C20 Fe2 C11 C15 77.75(11)
C16 Fe2 C11 C15 122.53(9)
C19 Fe2 C11 C15 34.9(2)
C17 Fe2 C11 C15 166.20(9)
C13 Fe2 C11 C12 38.82(9)
C14 Fe2 C11 C12 82.80(9)
C18 Fe2 C11 C12 -28.3(3)
C20 Fe2 C11 C12 -162.43(9)
C16 Fe2 C11 C12 -117.65(9)
C19 Fe2 C11 C12 154.77(16)
C17 Fe2 C11 C12 -73.98(11)
C15 Fe2 C11 C12 119.82(12)
C13 Fe2 C11 C1 160.69(18)
C12 Fe2 C11 C1 121.87(19)
C14 Fe2 C11 C1 -155.33(17)
C18 Fe2 C11 C1 93.6(3)
C20 Fe2 C11 C1 -40.56(19)
C16 Fe2 C11 C1 4.22(18)
C19 Fe2 C11 C1 -83.4(2)
C17 Fe2 C11 C1 47.90(19)
C15 Fe2 C11 C1 -118.30(19)
C15 C11 C12 C13 -1.31(16)
C1 C11 C12 C13 169.18(13)
Fe2 C11 C12 C13 -58.98(10)
C15 C11 C12 P2 177.19(11)
C1 C11 C12 P2 -12.3(2)
Fe2 C11 C12 P2 119.52(13)
C15 C11 C12 Fe2 57.67(10)
C1 C11 C12 Fe2 -131.84(14)
C41 P2 C12 C13 16.24(14)
C35 P2 C12 C13 -92.50(13)
B2 P2 C12 C13 140.24(12)
C41 P2 C12 C11 -162.04(13)
C35 P2 C12 C11 89.22(14)
B2 P2 C12 C11 -38.03(16)
C41 P2 C12 Fe2 -69.46(10)
C35 P2 C12 Fe2 -178.20(8)
B2 P2 C12 Fe2 54.55(12)
C14 Fe2 C12 C13 37.69(10)
C18 Fe2 C12 C13 -71.17(13)
C20 Fe2 C12 C13 166.6(2)
C16 Fe2 C12 C13 -156.70(10)
C19 Fe2 C12 C13 -34.2(2)
C17 Fe2 C12 C13 -114.00(11)
C15 Fe2 C12 C13 81.17(10)
C11 Fe2 C12 C13 118.27(13)
C13 Fe2 C12 C11 -118.27(13)
C14 Fe2 C12 C11 -80.58(9)
C18 Fe2 C12 C11 170.56(10)
C20 Fe2 C12 C11 48.4(2)
C16 Fe2 C12 C11 85.03(11)
C19 Fe2 C12 C11 -152.45(19)
C17 Fe2 C12 C11 127.73(9)
C15 Fe2 C12 C11 -37.10(8)
C13 Fe2 C12 P2 117.55(14)
C14 Fe2 C12 P2 155.24(11)
C18 Fe2 C12 P2 46.38(13)
C20 Fe2 C12 P2 -75.8(2)
C16 Fe2 C12 P2 -39.15(12)
C19 Fe2 C12 P2 83.4(2)
C17 Fe2 C12 P2 3.55(12)
C15 Fe2 C12 P2 -161.28(11)
C11 Fe2 C12 P2 -124.18(13)
C11 C12 C13 C14 0.64(17)
P2 C12 C13 C14 -177.94(11)
Fe2 C12 C13 C14 -60.20(10)
C11 C12 C13 Fe2 60.85(10)
P2 C12 C13 Fe2 -117.74(11)
C12 Fe2 C13 C14 119.09(13)
C18 Fe2 C13 C14 -115.06(10)
C20 Fe2 C13 C14 -49.6(2)
C16 Fe2 C13 C14 179.57(15)
C19 Fe2 C13 C14 -74.73(11)
C17 Fe2 C13 C14 -155.14(10)
C15 Fe2 C13 C14 37.31(9)
C11 Fe2 C13 C14 80.77(9)
C14 Fe2 C13 C12 -119.09(13)
C18 Fe2 C13 C12 125.85(11)
C20 Fe2 C13 C12 -168.68(17)
C16 Fe2 C13 C12 60.5(2)
C19 Fe2 C13 C12 166.18(10)
C17 Fe2 C13 C12 85.77(11)
C15 Fe2 C13 C12 -81.78(10)
C11 Fe2 C13 C12 -38.32(9)
C12 C13 C14 C15 0.29(17)
Fe2 C13 C14 C15 -59.64(11)
C12 C13 C14 Fe2 59.93(10)
C12 Fe2 C14 C13 -38.42(9)
C18 Fe2 C14 C13 79.86(11)
C20 Fe2 C14 C13 159.37(9)
C16 Fe2 C14 C13 -179.51(17)
C19 Fe2 C14 C13 120.41(10)
C17 Fe2 C14 C13 54.20(18)
C15 Fe2 C14 C13 -119.64(13)
C11 Fe2 C14 C13 -82.67(9)
C13 Fe2 C14 C15 119.64(13)
C12 Fe2 C14 C15 81.22(9)
C18 Fe2 C14 C15 -160.50(10)
C20 Fe2 C14 C15 -80.98(11)
C16 Fe2 C14 C15 -59.9(2)
C19 Fe2 C14 C15 -119.95(10)
C17 Fe2 C14 C15 173.84(14)
C11 Fe2 C14 C15 36.97(9)
C13 C14 C15 C11 -1.13(17)
Fe2 C14 C15 C11 -59.62(10)
C13 C14 C15 Fe2 58.49(11)
C12 C11 C15 C14 1.51(17)
C1 C11 C15 C14 -169.36(13)
Fe2 C11 C15 C14 58.48(11)
C12 C11 C15 Fe2 -56.97(10)
C1 C11 C15 Fe2 132.15(13)
C13 Fe2 C15 C14 -37.66(9)
C12 Fe2 C15 C14 -82.59(9)
C18 Fe2 C15 C14 40.40(18)
C20 Fe2 C15 C14 117.92(10)
C16 Fe2 C15 C14 159.15(9)
C19 Fe2 C15 C14 74.91(11)
C17 Fe2 C15 C14 -168.8(3)
C11 Fe2 C15 C14 -120.35(12)
C13 Fe2 C15 C11 82.68(9)
C12 Fe2 C15 C11 37.76(8)
C14 Fe2 C15 C11 120.35(12)
C18 Fe2 C15 C11 160.75(14)
C20 Fe2 C15 C11 -121.73(9)
C16 Fe2 C15 C11 -80.50(11)
C19 Fe2 C15 C11 -164.74(9)
C17 Fe2 C15 C11 -48.5(3)
C13 Fe2 C16 C17 34.5(2)
C12 Fe2 C16 C17 79.36(12)
C14 Fe2 C16 C17 -146.32(19)
C18 Fe2 C16 C17 -37.40(11)
C20 Fe2 C16 C17 -118.40(14)
C19 Fe2 C16 C17 -81.02(12)
C15 Fe2 C16 C17 168.37(10)
C11 Fe2 C16 C17 124.56(10)
C13 Fe2 C16 C20 152.94(16)
C12 Fe2 C16 C20 -162.24(10)
C14 Fe2 C16 C20 -27.9(2)
C18 Fe2 C16 C20 81.00(11)
C19 Fe2 C16 C20 37.38(11)
C17 Fe2 C16 C20 118.40(14)
C15 Fe2 C16 C20 -73.23(12)
C11 Fe2 C16 C20 -117.04(10)
C20 C16 C17 C18 -0.74(18)
Fe2 C16 C17 C18 58.96(12)
C20 C16 C17 Fe2 -59.71(11)
C13 Fe2 C17 C18 74.58(12)
C12 Fe2 C17 C18 119.35(11)
C14 Fe2 C17 C18 36.6(2)
C20 Fe2 C17 C18 -81.35(12)
C16 Fe2 C17 C18 -119.61(16)
C19 Fe2 C17 C18 -37.50(11)
C15 Fe2 C17 C18 -159.7(2)
C11 Fe2 C17 C18 161.52(10)
C13 Fe2 C17 C16 -165.81(9)
C12 Fe2 C17 C16 -121.04(10)
C14 Fe2 C17 C16 156.24(13)
C18 Fe2 C17 C16 119.61(16)
C20 Fe2 C17 C16 38.26(10)
C19 Fe2 C17 C16 82.11(11)
C15 Fe2 C17 C16 -40.1(3)
C11 Fe2 C17 C16 -78.87(12)
C16 C17 C18 C19 0.63(19)
Fe2 C17 C18 C19 59.67(12)
C16 C17 C18 Fe2 -59.04(11)
C13 Fe2 C18 C19 119.49(11)
C12 Fe2 C18 C19 159.88(10)
C14 Fe2 C18 C19 77.96(12)
C20 Fe2 C18 C19 -37.84(11)
C16 Fe2 C18 C19 -81.93(11)
C17 Fe2 C18 C19 -119.40(15)
C15 Fe2 C18 C19 49.90(19)
C11 Fe2 C18 C19 -178.1(2)
C13 Fe2 C18 C17 -121.11(11)
C12 Fe2 C18 C17 -80.72(12)
C14 Fe2 C18 C17 -162.64(10)
C20 Fe2 C18 C17 81.56(12)
C16 Fe2 C18 C17 37.47(11)
C19 Fe2 C18 C17 119.40(15)
C15 Fe2 C18 C17 169.29(13)
C11 Fe2 C18 C17 -58.7(3)
C17 C18 C19 C20 -0.27(19)
Fe2 C18 C19 C20 59.42(12)
C17 C18 C19 Fe2 -59.69(12)
C13 Fe2 C19 C18 -75.93(13)
C12 Fe2 C19 C18 -50.6(2)
C14 Fe2 C19 C18 -116.27(11)
C20 Fe2 C19 C18 118.94(16)
C16 Fe2 C19 C18 81.35(12)
C17 Fe2 C19 C18 37.55(11)
C15 Fe2 C19 C18 -156.26(11)
C11 Fe2 C19 C18 178.63(15)
C13 Fe2 C19 C20 165.13(11)
C12 Fe2 C19 C20 -169.49(17)
C14 Fe2 C19 C20 124.79(11)
C18 Fe2 C19 C20 -118.94(16)
C16 Fe2 C19 C20 -37.59(11)
C17 Fe2 C19 C20 -81.39(12)
C15 Fe2 C19 C20 84.80(12)
C11 Fe2 C19 C20 59.7(2)
C18 C19 C20 C16 -0.19(19)
Fe2 C19 C20 C16 59.20(11)
C18 C19 C20 Fe2 -59.39(12)
C17 C16 C20 C19 0.58(18)
Fe2 C16 C20 C19 -59.31(12)
C17 C16 C20 Fe2 59.89(11)
C13 Fe2 C20 C19 -34.8(2)
C12 Fe2 C20 C19 168.3(2)
C14 Fe2 C20 C19 -70.71(13)
C18 Fe2 C20 C19 37.74(12)
C16 Fe2 C20 C19 119.62(16)
C17 Fe2 C20 C19 81.55(13)
C15 Fe2 C20 C19 -113.23(12)
C11 Fe2 C20 C19 -155.13(11)
C13 Fe2 C20 C16 -154.37(17)
C12 Fe2 C20 C16 48.7(3)
C14 Fe2 C20 C16 169.67(9)
C18 Fe2 C20 C16 -81.88(12)
C19 Fe2 C20 C16 -119.62(16)
C17 Fe2 C20 C16 -38.07(10)
C15 Fe2 C20 C16 127.15(10)
C11 Fe2 C20 C16 85.25(11)
C3 C2 C21 C22 -86.09(18)
C1 C2 C21 C22 105.88(17)
Fe1 C2 C21 C22 8.6(2)
C3 C2 C21 P1 35.84(18)
C1 C2 C21 P1 -132.19(14)
Fe1 C2 C21 P1 130.56(12)
C29 P1 C21 C2 52.72(12)
C23 P1 C21 C2 161.72(11)
B1 P1 C21 C2 -77.18(13)
C29 P1 C21 C22 179.28(10)
C23 P1 C21 C22 -71.72(12)
B1 P1 C21 C22 49.38(14)
C29 P1 C23 C28 48.54(15)
C21 P1 C23 C28 -65.91(15)
B1 P1 C23 C28 168.34(14)
C29 P1 C23 C24 -129.31(14)
C21 P1 C23 C24 116.25(14)
B1 P1 C23 C24 -9.50(17)
C28 C23 C24 C25 0.6(3)
P1 C23 C24 C25 178.46(15)
C23 C24 C25 C26 0.5(3)
C24 C25 C26 C27 -0.8(3)
C25 C26 C27 C28 0.0(3)
C24 C23 C28 C27 -1.4(3)
P1 C23 C28 C27 -179.35(15)
C26 C27 C28 C23 1.2(3)
C23 P1 C29 C34 -116.58(14)
C21 P1 C29 C34 -6.48(16)
B1 P1 C29 C34 125.65(14)
C23 P1 C29 C30 62.72(14)
C21 P1 C29 C30 172.83(12)
B1 P1 C29 C30 -55.04(15)
C34 C29 C30 C31 0.0(2)
P1 C29 C30 C31 -179.34(14)
C29 C30 C31 C32 0.4(3)
C30 C31 C32 C33 -0.3(3)
C31 C32 C33 C34 -0.1(3)
C30 C29 C34 C33 -0.5(2)
P1 C29 C34 C33 178.83(12)
C32 C33 C34 C29 0.5(2)
C12 P2 C35 C40 17.35(15)
C41 P2 C35 C40 -92.16(14)
B2 P2 C35 C40 148.57(13)
C12 P2 C35 C36 -163.44(12)
C41 P2 C35 C36 87.06(13)
B2 P2 C35 C36 -32.21(15)
C40 C35 C36 C37 -0.4(2)
P2 C35 C36 C37 -179.61(12)
C35 C36 C37 C38 -0.1(2)
C36 C37 C38 C39 0.8(3)
C37 C38 C39 C40 -0.9(3)
C36 C35 C40 C39 0.2(2)
P2 C35 C40 C39 179.42(13)
C38 C39 C40 C35 0.4(3)
C12 P2 C41 C42 113.35(14)
C35 P2 C41 C42 -136.34(14)
B2 P2 C41 C42 -15.91(16)
C12 P2 C41 C46 -67.34(14)
C35 P2 C41 C46 42.97(15)
B2 P2 C41 C46 163.40(13)
C46 C41 C42 C43 0.7(3)
P2 C41 C42 C43 -179.97(14)
C41 C42 C43 C44 0.5(3)
C42 C43 C44 C45 -0.7(3)
C43 C44 C45 C46 -0.4(3)
C44 C45 C46 C41 1.6(3)
C42 C41 C46 C45 -1.7(2)
P2 C41 C46 C45 178.96(13)

loop_
_platon_squeeze_void_nr
_platon_squeeze_void_average_x
_platon_squeeze_void_average_y
_platon_squeeze_void_average_z
_platon_squeeze_void_volume
_platon_squeeze_void_count_electrons
_platon_squeeze_void_content
1 0.000 -0.078 0.000 342 77 ' '
